data_7207673
loop_
_publ_author_name
'Berg, Nelly'
'Taylor, Stephanie M.'
'Prescimone, Alessandro'
'Brechin, Euan. K.'
'Jones, Leigh F.'

_publ_section_title
;
 Old dog, new tricks: 2,2&#x2032;-biphenol as a bridging and book-end
 ligand in discrete and extended Co(ii) architectures
;
_journal_issue 8
_journal_name_full CrystEngComm
_journal_page_first 2732
_journal_paper_doi 10.1039/c2ce25047k
_journal_volume 14
_journal_year 2012
_chemical_formula_sum 'C60 H42 Co2 N8 O10'
_chemical_formula_weight 1152.88
_chemical_name_common '[Co(biphenH)(t-bpe)1.5(NO3)]'
_chemical_name_systematic
;
?
;
_space_group_IT_number 14
_symmetry_cell_setting monoclinic
_symmetry_space_group_name_Hall '-P 2ybc'
_symmetry_space_group_name_H-M 'P 1 21/c 1'
_atom_sites_solution_hydrogens geom
_atom_sites_solution_primary direct
_atom_sites_solution_secondary difmap
_audit_creation_method SHELXL-97
_cell_angle_alpha 90.00
_cell_angle_beta 101.469(5)
_cell_angle_gamma 90.00
_cell_formula_units_Z 2
_cell_length_a 10.1508(6)
_cell_length_b 14.8829(7)
_cell_length_c 18.3001(9)
_cell_measurement_reflns_used 2482
_cell_measurement_temperature 150(2)
_cell_measurement_theta_max 25.35
_cell_measurement_theta_min 2.8718
_cell_volume 2709.5(2)
_computing_cell_refinement
;
CrysAlisPro, Oxford Diffraction Ltd.,
Version 1.171.34.36 (release 02-08-2010 CrysAlis171 .NET)
(compiled Aug 2 2010,13:00:58)
;
_computing_data_collection
;
CrysAlisPro, Oxford Diffraction Ltd.,
Version 1.171.34.36 (release 02-08-2010 CrysAlis171 .NET)
(compiled Aug 2 2010,13:00:58)
;
_computing_data_reduction
;
CrysAlisPro, Oxford Diffraction Ltd.,
Version 1.171.34.36 (release 02-08-2010 CrysAlis171 .NET)
(compiled Aug 2 2010,13:00:58)
;
_computing_molecular_graphics 'ORTEX (P.McArdle, 1995)'
_computing_publication_material 'SHELXL-97/2 (Sheldrick,1997)'
_computing_structure_refinement 'SHELXL-97 (Sheldrick, 1997)'
_computing_structure_solution 'SHELXS-97 (Sheldrick, 1990)'
_diffrn_ambient_temperature 150(2)
_diffrn_detector_area_resol_mean 16.1048
_diffrn_measured_fraction_theta_full 0.998
_diffrn_measured_fraction_theta_max 0.998
_diffrn_measurement_details
;
1 omega -91.00 -63.00 1.0000 67.0000
omega____ theta____ kappa____ phi______ frames
- -14.4216 179.0000 150.0000 28
2 omega -64.00 -11.00 1.0000 67.0000
omega____ theta____ kappa____ phi______ frames
- -14.4216 126.0000 85.0000 53
3 omega -49.00 89.00 1.0000 67.0000
omega____ theta____ kappa____ phi______ frames
- 22.7028 0.0000 -180.0000 138
;
_diffrn_measurement_device_type 'Xcalibur, Sapphire3'
_diffrn_measurement_method '\w scans'
_diffrn_orient_matrix_UB_11 -0.0191759000
_diffrn_orient_matrix_UB_12 -0.0291898000
_diffrn_orient_matrix_UB_13 0.0267152000
_diffrn_orient_matrix_UB_21 -0.0319150000
_diffrn_orient_matrix_UB_22 -0.0288067000
_diffrn_orient_matrix_UB_23 -0.0290730000
_diffrn_orient_matrix_UB_31 0.0607783000
_diffrn_orient_matrix_UB_32 -0.0242969000
_diffrn_orient_matrix_UB_33 0.0023899000
_diffrn_radiation_monochromator graphite
_diffrn_radiation_source 'Enhance (Mo) X-ray Source'
_diffrn_radiation_type 'Mo K\a'
_diffrn_radiation_wavelength 0.7107
_diffrn_reflns_av_R_equivalents 0.0429
_diffrn_reflns_limit_h_max 13
_diffrn_reflns_limit_h_min -8
_diffrn_reflns_limit_k_max 20
_diffrn_reflns_limit_k_min -17
_diffrn_reflns_limit_l_max 23
_diffrn_reflns_limit_l_min -21
_diffrn_reflns_number 12414
_diffrn_reflns_theta_full 25.35
_diffrn_reflns_theta_max 25.35
_diffrn_reflns_theta_min 2.8718
_exptl_absorpt_coefficient_mu 0.680
_exptl_absorpt_correction_T_max 1.00000
_exptl_absorpt_correction_T_min 0.97470
_exptl_absorpt_correction_type multi-scan
_exptl_absorpt_process_details
;
CrysAlisPro, Oxford Diffraction Ltd.,
Version 1.171.34.36 (release 02-08-2010 CrysAlis171 .NET)
(compiled Aug 2 2010,13:00:58)
Empirical absorption correction using spherical harmonics,
implemented in SCALE3 ABSPACK scaling algorithm.
;
_exptl_crystal_colour Purple
_exptl_crystal_density_diffrn 1.413
_exptl_crystal_density_method 'not measured'
_exptl_crystal_description Parallelepiped
_exptl_crystal_F_000 1184
_exptl_crystal_size_max 0.50
_exptl_crystal_size_mid 0.10
_exptl_crystal_size_min 0.08
_refine_diff_density_max 0.805
_refine_diff_density_min -0.438
_refine_diff_density_rms 0.087
_refine_ls_extinction_method none
_refine_ls_goodness_of_fit_ref 1.061
_refine_ls_hydrogen_treatment constr
_refine_ls_matrix_type full
_refine_ls_number_parameters 362
_refine_ls_number_reflns 4954
_refine_ls_number_restraints 0
_refine_ls_restrained_S_all 1.061
_refine_ls_R_factor_all 0.1204
_refine_ls_R_factor_gt 0.0695
_refine_ls_shift/su_max 0.000
_refine_ls_shift/su_mean 0.000
_refine_ls_structure_factor_coef Fsqd
_refine_ls_weighting_details 'calc w=1/[\s^2^(Fo^2^)+(0.0929P)^2^+2.8681P] where P=(Fo^2^+2Fc^2^)/3'
_refine_ls_weighting_scheme calc
_refine_ls_wR_factor_gt 0.1676
_refine_ls_wR_factor_ref 0.2023
_reflns_number_gt 3145
_reflns_number_total 4954
_reflns_threshold_expression >2sigma(I)
_cod_data_source_file c2ce25047k.txt
_cod_data_source_block nb286b2
_cod_depositor_comments
;
The following automatic conversions were performed:

'_symmetry_cell_setting' value 'Monoclinic' changed to 'monoclinic'
according to /home/saulius/struct/CIF-dictionaries/cif_core.dic
dictionary named 'cif_core.dic' version 2.4.1 from 2010-06-29.

Automatic conversion script
Id: cif_fix_values 1715 2011-07-08 13:25:40Z adriana 
;
_cod_original_sg_symbol_H-M P21/c
_cod_database_code 7207673

loop_
_symmetry_equiv_pos_as_xyz
'x, y, z'
'-x, y+1/2, -z+1/2'
'-x, -y, -z'
'x, -y-1/2, z-1/2'

loop_
_atom_site_label
_atom_site_type_symbol
_atom_site_fract_x
_atom_site_fract_y
_atom_site_fract_z
_atom_site_U_iso_or_equiv
_atom_site_adp_type
_atom_site_occupancy
_atom_site_symmetry_multiplicity
_atom_site_calc_flag
_atom_site_refinement_flags
Co1 Co 0.32769(7) 0.23833(4) 0.77300(4) 0.0386(3) Uani 1 1 d .
N1 N 0.4203(4) 0.3286(3) 0.7023(2) 0.0391(10) Uani 1 1 d .
N2 N 0.3246(5) 0.1406(3) 0.6878(2) 0.0419(11) Uani 1 1 d .
N3 N 0.2320(4) 0.1516(3) 0.8394(2) 0.0406(11) Uani 1 1 d .
N4 N 0.5372(6) 0.2430(5) 0.8791(3) 0.0728(18) Uani 1 1 d .
O1 O 0.1694(4) 0.3190(3) 0.7515(2) 0.0557(11) Uani 1 1 d .
O2 O 0.0268(6) 0.3116(3) 0.6253(3) 0.0783(15) Uani 1 1 d .
H2H H 0.0843 0.3213 0.6643 0.094 Uiso 1 1 calc R
O3 O 0.4399(5) 0.2990(3) 0.8742(2) 0.0648(13) Uani 1 1 d .
O4 O 0.5301(4) 0.1878(3) 0.8264(2) 0.0628(12) Uani 1 1 d .
O5 O 0.6312(6) 0.2418(5) 0.9332(3) 0.119(3) Uani 1 1 d .
C1 C 0.0787(6) 0.3376(4) 0.7915(3) 0.0527(15) Uani 1 1 d .
C2 C 0.1105(7) 0.3925(6) 0.8535(4) 0.086(2) Uani 1 1 d .
H2 H 0.1985 0.4168 0.8672 0.103 Uiso 1 1 calc R
C3 C 0.0147(8) 0.4124(7) 0.8961(4) 0.098(3) Uani 1 1 d .
H3 H 0.0398 0.4487 0.9394 0.118 Uiso 1 1 calc R
C4 C -0.1106(8) 0.3823(7) 0.8778(4) 0.091(3) Uani 1 1 d .
H4 H -0.1758 0.3993 0.9059 0.109 Uiso 1 1 calc R
C5 C -0.1443(7) 0.3258(6) 0.8172(4) 0.076(2) Uani 1 1 d .
H5 H -0.2332 0.3026 0.8049 0.091 Uiso 1 1 calc R
C6 C -0.0499(6) 0.3011(4) 0.7724(3) 0.0547(15) Uani 1 1 d .
C7 C -0.0944(6) 0.2375(4) 0.7093(4) 0.0630(18) Uani 1 1 d .
C8 C -0.1792(7) 0.1655(6) 0.7188(6) 0.100(3) Uani 1 1 d .
H8 H -0.2005 0.1526 0.7660 0.119 Uiso 1 1 calc R
C9 C -0.2320(9) 0.1124(7) 0.6545(8) 0.134(5) Uani 1 1 d .
H9 H -0.2954 0.0667 0.6584 0.161 Uiso 1 1 calc R
C10 C -0.1944(11) 0.1251(10) 0.5874(8) 0.155(6) Uani 1 1 d .
H10 H -0.2279 0.0865 0.5467 0.186 Uiso 1 1 calc R
C11 C -0.1101(9) 0.1924(7) 0.5794(5) 0.100(3) Uani 1 1 d .
H11 H -0.0855 0.2018 0.5325 0.120 Uiso 1 1 calc R
C12 C -0.0590(7) 0.2478(5) 0.6385(4) 0.0667(18) Uani 1 1 d .
C13 C 0.3630(5) 0.4069(4) 0.6774(3) 0.0431(13) Uani 1 1 d .
H13 H 0.2945 0.4301 0.7007 0.052 Uiso 1 1 calc R
C14 C 0.3978(6) 0.4557(4) 0.6200(3) 0.0502(15) Uani 1 1 d .
H14 H 0.3541 0.5110 0.6048 0.060 Uiso 1 1 calc R
C15 C 0.4980(6) 0.4233(4) 0.5841(3) 0.0483(14) Uani 1 1 d .
C16 C 0.5343(6) 0.4658(4) 0.5185(3) 0.0581(17) Uani 1 1 d .
C17 C 0.5614(6) 0.3448(4) 0.6130(3) 0.0528(16) Uani 1 1 d .
H17 H 0.6337 0.3214 0.5930 0.063 Uiso 1 1 calc R
C18 C 0.5202(6) 0.3006(4) 0.6707(3) 0.0498(15) Uani 1 1 d .
H18 H 0.5658 0.2469 0.6890 0.060 Uiso 1 1 calc R
C19 C 0.2292(7) 0.1710(4) 0.9104(3) 0.0607(18) Uani 1 1 d .
H19 H 0.2802 0.2209 0.9326 0.073 Uiso 1 1 calc R
C20 C 0.1574(6) 0.1235(4) 0.9530(3) 0.0575(18) Uani 1 1 d .
H20 H 0.1574 0.1418 1.0027 0.069 Uiso 1 1 calc R
C21 C 0.0848(6) 0.0488(4) 0.9238(3) 0.0507(16) Uani 1 1 d .
C22 C 0.0082(7) -0.0084(4) 0.9658(3) 0.0633(19) Uani 1 1 d .
C23 C 0.0891(7) 0.0282(4) 0.8509(3) 0.070(2) Uani 1 1 d .
H23 H 0.0426 -0.0232 0.8282 0.084 Uiso 1 1 calc R
C24 C 0.1601(6) 0.0811(4) 0.8104(3) 0.0541(16) Uani 1 1 d .
H24 H 0.1574 0.0664 0.7596 0.065 Uiso 1 1 calc R
C25 C 0.2871(7) 0.1606(4) 0.6152(3) 0.0542(16) Uani 1 1 d .
H25 H 0.2275 0.2096 0.6008 0.065 Uiso 1 1 calc R
C26 C 0.3326(7) 0.1119(4) 0.5603(3) 0.0621(19) Uani 1 1 d .
H26 H 0.3064 0.1290 0.5095 0.075 Uiso 1 1 calc R
C27 C 0.4162(7) 0.0383(5) 0.5795(4) 0.0648(19) Uani 1 1 d .
C28 C 0.4832(8) -0.0155(5) 0.5277(4) 0.082(2) Uani 1 1 d .
C29 C 0.4425(6) 0.0125(5) 0.6536(3) 0.0602(17) Uani 1 1 d .
H29 H 0.4906 -0.0413 0.6688 0.072 Uiso 1 1 calc R
C30 C 0.3981(6) 0.0656(4) 0.7043(3) 0.0520(15) Uani 1 1 d .
H30 H 0.4209 0.0482 0.7552 0.062 Uiso 1 1 calc R

loop_
_atom_site_aniso_label
_atom_site_aniso_U_11
_atom_site_aniso_U_22
_atom_site_aniso_U_33
_atom_site_aniso_U_23
_atom_site_aniso_U_13
_atom_site_aniso_U_12
Co1 0.0579(5) 0.0395(4) 0.0252(4) -0.0008(3) 0.0243(3) -0.0153(4)
N1 0.048(3) 0.045(3) 0.029(2) 0.005(2) 0.0193(19) -0.010(2)
N2 0.064(3) 0.043(3) 0.026(2) -0.001(2) 0.026(2) -0.007(2)
N3 0.065(3) 0.038(2) 0.027(2) -0.0023(19) 0.029(2) -0.012(2)
N4 0.069(4) 0.107(5) 0.045(3) 0.009(4) 0.017(3) -0.039(4)
O1 0.063(3) 0.060(3) 0.053(2) 0.004(2) 0.034(2) -0.007(2)
O2 0.124(4) 0.062(3) 0.049(3) 0.012(2) 0.018(3) 0.016(3)
O3 0.090(4) 0.069(3) 0.042(2) -0.011(2) 0.029(2) -0.043(3)
O4 0.069(3) 0.079(3) 0.044(3) 0.004(2) 0.018(2) -0.017(2)
O5 0.082(4) 0.212(8) 0.054(3) 0.003(4) -0.008(3) -0.058(4)
C1 0.059(4) 0.056(4) 0.051(4) 0.002(3) 0.028(3) -0.011(3)
C2 0.071(5) 0.119(7) 0.072(5) -0.042(5) 0.025(4) -0.015(5)
C3 0.084(6) 0.152(8) 0.062(5) -0.048(5) 0.021(4) 0.008(6)
C4 0.065(5) 0.149(8) 0.065(5) -0.015(5) 0.027(4) 0.034(5)
C5 0.055(4) 0.111(6) 0.068(5) 0.014(5) 0.026(3) 0.012(4)
C6 0.058(4) 0.060(4) 0.048(4) 0.003(3) 0.015(3) 0.005(3)
C7 0.048(4) 0.061(4) 0.081(5) 0.004(4) 0.013(3) 0.012(3)
C8 0.056(5) 0.093(6) 0.153(9) -0.028(6) 0.029(5) -0.012(5)
C9 0.064(5) 0.117(8) 0.231(14) -0.086(9) 0.053(7) -0.037(5)
C10 0.088(7) 0.203(13) 0.181(13) -0.122(11) 0.046(8) -0.036(8)
C11 0.082(6) 0.114(7) 0.092(7) -0.043(6) -0.009(5) 0.017(6)
C12 0.066(4) 0.066(5) 0.065(5) -0.009(4) 0.004(4) 0.006(4)
C13 0.053(3) 0.046(3) 0.036(3) 0.006(3) 0.021(3) -0.007(3)
C14 0.062(4) 0.053(3) 0.042(3) 0.021(3) 0.024(3) -0.001(3)
C15 0.055(3) 0.059(4) 0.036(3) 0.013(3) 0.020(3) -0.014(3)
C16 0.066(4) 0.071(4) 0.041(4) 0.021(3) 0.021(3) -0.017(3)
C17 0.050(3) 0.071(4) 0.043(3) 0.018(3) 0.023(3) -0.008(3)
C18 0.056(3) 0.058(4) 0.041(3) 0.016(3) 0.023(3) -0.003(3)
C19 0.103(5) 0.053(3) 0.036(3) -0.015(3) 0.037(3) -0.042(4)
C20 0.098(5) 0.052(3) 0.034(3) -0.010(3) 0.042(3) -0.033(3)
C21 0.084(4) 0.037(3) 0.042(3) -0.008(3) 0.038(3) -0.022(3)
C22 0.108(5) 0.049(3) 0.048(4) -0.012(3) 0.052(4) -0.033(4)
C23 0.123(6) 0.052(4) 0.052(4) -0.025(3) 0.061(4) -0.053(4)
C24 0.090(4) 0.050(3) 0.033(3) -0.015(3) 0.040(3) -0.029(3)
C25 0.092(5) 0.045(3) 0.030(3) 0.002(3) 0.024(3) -0.002(3)
C26 0.106(5) 0.062(4) 0.023(3) -0.001(3) 0.024(3) -0.033(4)
C27 0.082(5) 0.061(4) 0.060(4) -0.026(4) 0.036(4) -0.026(4)
C28 0.107(6) 0.086(5) 0.060(5) -0.027(4) 0.030(4) -0.045(5)
C29 0.064(4) 0.069(4) 0.050(4) -0.018(3) 0.018(3) 0.000(3)
C30 0.071(4) 0.051(4) 0.038(3) -0.005(3) 0.021(3) -0.005(3)

loop_
_atom_type_symbol
_atom_type_description
_atom_type_scat_dispersion_real
_atom_type_scat_dispersion_imag
_atom_type_scat_source
C C 0.0033 0.0016 'International Tables Vol C Tables 4.2.6.8 and 6.1.1.4'
H H 0.0000 0.0000 'International Tables Vol C Tables 4.2.6.8 and 6.1.1.4'
N N 0.0061 0.0033 'International Tables Vol C Tables 4.2.6.8 and 6.1.1.4'
O O 0.0106 0.0060 'International Tables Vol C Tables 4.2.6.8 and 6.1.1.4'
Co Co 0.3494 0.9721 'International Tables Vol C Tables 4.2.6.8 and 6.1.1.4'

loop_
_geom_angle_atom_site_label_1
_geom_angle_atom_site_label_2
_geom_angle_atom_site_label_3
_geom_angle
_geom_angle_site_symmetry_1
O1 Co1 N2 112.03(18) .
O1 Co1 N3 92.11(16) .
N2 Co1 N3 93.55(16) .
O1 Co1 O3 100.7(2) .
N2 Co1 O3 147.0(2) .
N3 Co1 O3 89.24(16) .
O1 Co1 N1 86.43(16) .
N2 Co1 N1 86.11(15) .
N3 Co1 N1 178.24(18) .
O3 Co1 N1 91.98(15) .
O1 Co1 O4 159.11(18) .
N2 Co1 O4 88.20(18) .
N3 Co1 O4 91.76(16) .
O3 Co1 O4 58.87(19) .
N1 Co1 O4 89.95(16) .
C18 N1 C13 116.1(4) .
C18 N1 Co1 121.1(4) .
C13 N1 Co1 121.5(3) .
C25 N2 C30 116.2(5) .
C25 N2 Co1 122.3(4) .
C30 N2 Co1 118.5(4) .
C24 N3 C19 116.2(4) .
C24 N3 Co1 121.8(3) .
C19 N3 Co1 121.6(3) .
O5 N4 O4 121.7(8) .
O5 N4 O3 121.9(7) .
O4 N4 O3 116.4(6) .
C1 O1 Co1 130.3(4) .
C12 O2 H2H 109.5 .
N4 O3 Co1 93.2(4) .
N4 O4 Co1 91.3(4) .
O1 C1 C2 120.4(6) .
O1 C1 C6 120.2(6) .
C2 C1 C6 119.4(6) .
C1 C2 C3 120.6(7) .
C1 C2 H2 119.7 .
C3 C2 H2 119.7 .
C4 C3 C2 121.8(7) .
C4 C3 H3 119.1 .
C2 C3 H3 119.1 .
C3 C4 C5 118.7(6) .
C3 C4 H4 120.6 .
C5 C4 H4 120.6 .
C4 C5 C6 122.1(7) .
C4 C5 H5 119.0 .
C6 C5 H5 119.0 .
C1 C6 C5 117.3(6) .
C1 C6 C7 124.5(5) .
C5 C6 C7 118.3(6) .
C8 C7 C12 117.9(7) .
C8 C7 C6 119.1(7) .
C12 C7 C6 123.0(6) .
C7 C8 C9 117.1(9) .
C7 C8 H8 121.4 .
C9 C8 H8 121.4 .
C10 C9 C8 122.5(10) .
C10 C9 H9 118.8 .
C8 C9 H9 118.8 .
C11 C10 C9 119.9(10) .
C11 C10 H10 120.1 .
C9 C10 H10 120.1 .
C10 C11 C12 120.5(10) .
C10 C11 H11 119.7 .
C12 C11 H11 119.7 .
O2 C12 C11 116.0(8) .
O2 C12 C7 122.1(6) .
C11 C12 C7 121.9(8) .
N1 C13 C14 123.9(5) .
N1 C13 H13 118.1 .
C14 C13 H13 118.1 .
C13 C14 C15 119.7(5) .
C13 C14 H14 120.2 .
C15 C14 H14 120.2 .
C17 C15 C14 115.8(5) .
C17 C15 C16 120.1(5) .
C14 C15 C16 124.0(5) .
C16 C16 C15 123.5(7) 3_666
C18 C17 C15 120.4(5) .
C18 C17 H17 119.8 .
C15 C17 H17 119.8 .
N1 C18 C17 123.9(6) .
N1 C18 H18 118.1 .
C17 C18 H18 118.1 .
N3 C19 C20 124.1(5) .
N3 C19 H19 118.0 .
C20 C19 H19 118.0 .
C19 C20 C21 120.0(5) .
C19 C20 H20 120.0 .
C21 C20 H20 120.0 .
C23 C21 C20 115.9(5) .
C23 C21 C22 120.0(5) .
C20 C21 C22 124.1(5) .
C22 C22 C21 124.6(7) 3_557
C21 C23 C24 120.9(5) .
C21 C23 H23 119.5 .
C24 C23 H23 119.5 .
N3 C24 C23 122.8(5) .
N3 C24 H24 118.6 .
C23 C24 H24 118.6 .
N2 C25 C26 122.0(6) .
N2 C25 H25 119.0 .
C26 C25 H25 119.0 .
C27 C26 C25 120.2(6) .
C27 C26 H26 119.9 .
C25 C26 H26 119.9 .
C29 C27 C26 117.2(6) .
C29 C27 C28 116.5(7) .
C26 C27 C28 126.3(7) .
C28 C28 C27 123.9(11) 3_656
C30 C29 C27 118.7(6) .
C30 C29 H29 120.6 .
C27 C29 H29 120.6 .
N2 C30 C29 125.0(6) .
N2 C30 H30 117.5 .
C29 C30 H30 117.5 .

loop_
_geom_bond_atom_site_label_1
_geom_bond_atom_site_label_2
_geom_bond_distance
_geom_bond_site_symmetry_2
Co1 O1 1.982(4) .
Co1 N2 2.128(4) .
Co1 N3 2.134(4) .
Co1 O3 2.169(4) .
Co1 N1 2.201(4) .
Co1 O4 2.223(5) .
N1 C18 1.330(7) .
N1 C13 1.341(7) .
N2 C25 1.341(7) .
N2 C30 1.344(7) .
N3 C24 1.328(7) .
N3 C19 1.337(6) .
N4 O5 1.231(7) .
N4 O4 1.258(7) .
N4 O3 1.282(8) .
O1 C1 1.315(6) .
O2 C12 1.343(8) .
O2 H2H 0.8400 .
C1 C2 1.384(9) .
C1 C6 1.392(8) .
C2 C3 1.393(9) .
C2 H2 0.9500 .
C3 C4 1.327(11) .
C3 H3 0.9500 .
C4 C5 1.380(10) .
C4 H4 0.9500 .
C5 C6 1.428(8) .
C5 H5 0.9500 .
C6 C7 1.492(9) .
C7 C8 1.408(10) .
C7 C12 1.420(10) .
C8 C9 1.430(13) .
C8 H8 0.9500 .
C9 C10 1.368(16) .
C9 H9 0.9500 .
C10 C11 1.345(14) .
C10 H10 0.9500 .
C11 C12 1.377(10) .
C11 H11 0.9500 .
C13 C14 1.380(7) .
C13 H13 0.9500 .
C14 C15 1.401(8) .
C14 H14 0.9500 .
C15 C17 1.387(8) .
C15 C16 1.467(7) .
C16 C16 1.340(12) 3_666
C17 C18 1.377(7) .
C17 H17 0.9500 .
C18 H18 0.9500 .
C19 C20 1.365(7) .
C19 H19 0.9500 .
C20 C21 1.381(8) .
C20 H20 0.9500 .
C21 C23 1.378(7) .
C21 C22 1.468(7) .
C22 C22 1.320(11) 3_557
C23 C24 1.378(7) .
C23 H23 0.9500 .
C24 H24 0.9500 .
C25 C26 1.390(8) .
C25 H25 0.9500 .
C26 C27 1.386(9) .
C26 H26 0.9500 .
C27 C29 1.383(9) .
C27 C28 1.503(9) .
C28 C28 1.222(13) 3_656
C29 C30 1.361(8) .
C29 H29 0.9500 .
C30 H30 0.9500 .
